data_2000594
loop_
_publ_author_name
'Marsh, R. E.'
'Schaefer, W. P.'
'Lyon, D. K.'
'Labinger, J. A.'
'Bercaw, J. E.'

_publ_section_title
;
 Structure of trimethylplatinum(IV) with a tripod ligand
;
_journal_issue 9
_journal_name_full 'Acta Crystallographica Section C'
_journal_page_first 1603
_journal_page_last 1606
_journal_paper_doi 10.1107/S010827019200163X
_journal_volume 48
_journal_year 1992
_chemical_formula_sum 'C14 H32 Co O9 P3 Pt'
_chemical_formula_weight 691.35
_space_group_crystal_system triclinic
_space_group_IT_number 2
_space_group_name_Hall '-P 1'
_space_group_name_H-M_alt 'P -1'
_cell_angle_alpha 112.95(2)
_cell_angle_beta 103.68(2)
_cell_angle_gamma 95.10(2)
_cell_formula_units_Z 3
_cell_length_a 9.106(3)
_cell_length_b 14.803(3)
_cell_length_c 15.147(3)
_cell_volume 1789.0(9)
_diffrn_radiation_type Mo
_diffrn_radiation_wavelength 0.71073
_exptl_absorpt_coefficient_mu 6.869
_exptl_crystal_density_diffrn 1.93
_exptl_crystal_F_000 1014
_cod_data_source_file hh0605.cif
_cod_data_source_block hh0605a
_cod_depositor_comments
;
 Updating space group information and adding the symmetry operation list.

 Antanas Vaitkus,
 2018-06-14

 Marking atoms 'Pt2', 'Co2', 'P4', 'P5', 'P6', 'O10', 'O11', 'O12', 'O13',
 'O14', 'O15', 'O16', 'O17', 'O18', 'C10', 'C11', 'C12', 'C6p', 'C7p', 'C8p',
 'C9p', 'C10p' as belonging to the '-1' disorder group after consulting the
 original publication.

 Antanas Vaitkus,
 2017-06-14

 Marking attached hydrogen atoms.

 Antanas Vaitkus,
 2017-02-16

 Marking atoms 'Pt2', 'Co2', 'P4', 'P5', 'P6', 'O10', 'O11', 'O12', 'O13',
 'O14', 'O15', 'O16', 'O17', 'O18', 'C10', 'C11', 'C12', 'C6p', 'C7p', 'C8p',
 'C9p', 'C10p' as having the occupancy of 0.5 after consulting the original
 publication.

 Antanas Vaitkus,
 2017-02-16

 Adding the _atom_site_type_symbol data item.

 Antanas Vaitkus,
 2017-02-16
;
_cod_original_cell_volume 1788.9(9)
_cod_original_formula_sum 'C14 H32 Co1 O9 P3 Pt1'
_cod_database_code 2000594

loop_
_space_group_symop_id
_space_group_symop_operation_xyz
1 x,y,z
2 -x,-y,-z

loop_
_atom_site_label
_atom_site_type_symbol
_atom_site_fract_x
_atom_site_fract_y
_atom_site_fract_z
_atom_site_U_iso_or_equiv
_atom_site_occupancy
_atom_site_attached_hydrogens
_atom_site_disorder_group
Pt1 Pt .25110(4) .00830(2) .27640(3) .04800(10) 1 0 .
Co1 Co .16460(10) .28600(10) .38350(10) .0461(2) 1 0 .
P1 P .1247(3) .1786(2) .4439(2) .0562(5) 1 0 .
P2 P .3894(3) .2538(2) .3770(2) .0637(6) 1 0 .
P3 P .0563(3) .1736(2) .2313(2) .0637(6) 1 0 .
O1 O .1582(7) .0757(4) .4009(4) .0660(15) 1 0 .
O2 O .4151(6) .1493(4) .3355(5) .0768(19) 1 0 .
O3 O .0893(7) .0700(4) .1966(4) .0757(19) 1 0 .
C1 C .3991(12) -.0443(7) .3551(8) .096(3) 1 0 .
C2 C .0988(11) -.1194(6) .2237(8) .085(3) 1 0 .
C3 C .3368(12) -.0498(7) .1599(8) .091(3) 1 0 .
O4 O -.0508(8) .1675(6) .4439(7) .125(3) 1 0 .
O5 O .2122(10) .2288(5) .5607(5) .112(3) 1 0 .
O6 O .5049(7) .3125(5) .4892(6) .117(3) 1 0 .
O7 O .4580(11) .3103(6) .3232(8) .152(3) 1 0 .
O8 O .0918(11) .2203(5) .1579(5) .125(3) 1 0 .
O9 O -.1258(8) .1631(5) .2068(6) .117(3) 1 0 .
C1p C .0007(14) .3730(8) .3829(18) .116(5) 1 0 .
C2p C .116(3) .4061(11) .3524(10) .119(5) 1 0 .
C3p C .2464(17) .4364(8) .4272(19) .114(5) 1 0 .
C4p C .217(2) .4224(9) .5059(10) .110(5) 1 0 .
C5p C .062(3) .3823(10) .4782(17) .112(5) 1 0 .
C4 C -.1368(17) .0858(12) .4427(16) .198(7) 1 0 .
C5 C .2962(16) .1859(9) .6117(9) .130(5) 1 0 .
C6 C .6446(14) .2898(10) .5192(9) .124(5) 1 0 .
C7 C .518(2) .2723(13) .2487(14) .176(6) 1 0 .
C8 C .0841(19) .1643(10) .0591(9) .146(6) 1 0 .
C9 C -.2308(16) .0774(11) .1611(14) .174(7) 1 1 .
Pt2 Pt .63920(10) .47940(10) -.11490(10) .0432(2) 0.5 0 -1
Co2 Co .4044(4) .5141(3) .0853(3) .0496(7) 0.5 0 -1
P4 P .4576(5) .6252(3) .0315(3) .0500(10) 0.5 0 -1
P5 P .3303(5) .3954(3) -.0666(4) .0628(12) 0.5 0 -1
P6 P .6382(5) .4890(4) .1072(3) .0586(11) 0.5 0 -1
O10 O .5174(12) .6014(7) -.0570(8) ? 0.5 0 -1
O11 O .7285(12) .4954(8) .0383(8) ? 0.5 0 -1
O12 O .4351(12) .3774(8) -.1325(8) ? 0.5 0 -1
O13 O .5742(15) .7213(10) .1257(10) ? 0.5 0 -1
O14 O .2668(16) .2880(11) -.0738(11) ? 0.5 0 -1
O15 O .1678(16) .4155(11) -.1246(11) ? 0.5 0 -1
O16 O .7445(18) .5615(11) .2199(11) ? 0.5 0 -1
O17 O .6316(17) .3796(11) .1048(11) ? 0.5 0 -1
O18 O .3124(16) .6774(10) .0094(11) ? 0.5 0 -1
C13 C .6636(12) .7956(7) .1095(9) .096(3) 1 3 .
C14 C .8953(13) .6202(9) .2375(8) .116(4) 1 3 .
C15 C .7574(12) .3243(9) .0834(9) .105(3) 1 3 .
C10 C .5512 .4616 -.2574 ? 0.5 3 -1
C11 C .8227 .5795 -.0964 ? 0.5 3 -1
C12 C .7528 .3673 -.1623 ? 0.5 3 -1
C6p C .4257 .5588 .2375 ? 0.5 1 -1
C7p C .3485 .4587 .1833 ? 0.5 1 -1
C8p C .2131 .4551 .1139 ? 0.5 1 -1
C9p C .2066 .5530 .1253 ? 0.5 1 -1
C10p C .3380 .6170 .2017 ? 0.5 1 -1
HCp1 H -.1051 .3478 .3459 ? 1 0 .
HCp2 H .10380 .4068 .2888 ? 1 0 .
HCp3 H .3442 .4634 .4257 ? 1 0 .
HCp4 H .2922 .4382 .5680 ? 1 0 .
HCp5 H .0100 .3655 .5191 ? 1 0 .
H1a H .4921 .0048 .3916 ? 1 0 .
H1b H .3552 -.0584 .4000 ? 1 0 .
H1c H .4211 -.1036 .3102 ? 1 0 .
H2a H .0372 -.1134 .2671 ? 1 0 .
H2b H .0355 -.1325 .1586 ? 1 0 .
H2c H .1524 -.1722 .2197 ? 1 0 .
H3a H .2836 -.0349 .1068 ? 1 0 .
H3b H .4436 -.0207 .1805 ? 1 0 .
H3c H .3238 -.1200 .1380 ? 1 0 .
H4a H -.2363 .0984 .4444 ? 1 0 .
H4b H -.1401 .0291 .3866 ? 1 0 .
H4c H -.0872 .0792 .5030 ? 1 0 .
H5a H .3352 .2324 .6798 ? 1 0 .
H5b H .2323 .1285 .6053 ? 1 0 .
H5c H .3782 .1679 .5845 ? 1 0 .
H6a H .6937 .3341 .5872 ? 1 0 .
H6b H .6297 .2231 .5106 ? 1 0 .
H6c H .7060 .2988 .4788 ? 1 0 .
H7a H .5515 .3262 .2334 ? 1 0 .
H7b H .6057 .2486 .2725 ? 1 0 .
H7c H .4450 .2225 .1947 ? 1 0 .
H8a H .11097 .2079 .0309 ? 1 0 .
H8b H .1547 .1207 .0571 ? 1 0 .
H8c H -.0177 .1265 .0240 ? 1 0 .
H9a H -.3300 .0934 .1560 ? 1 0 .
H9b H -.2212 .0421 .0959 ? 1 0 .

loop_
_geom_bond_atom_site_label_1
_geom_bond_atom_site_label_2
_geom_bond_distance
Pt1 O1 2.168(6)
Pt1 O2 2.178(6)
Pt1 O3 2.174(6)
Pt1 C1 1.998(11)
Pt1 C2 1.991(10)
Pt1 C3 2.013(11)
Co1 P1 2.166(3)
Co1 P2 2.159(3)
Co1 P3 2.168(3)
Co1 C1p 2.057(17)
Co1 C2p 2.07(2)
Co1 C3p 2.066(19)
Co1 C4p 2.057(17)
Co1 C5p 2.06(2)
P1 O1 1.497(6)
P1 O4 1.592(9)
P1 O5 1.587(8)
P2 O2 1.489(7)
P2 O6 1.609(8)
P2 O7 1.560(11)
P3 O3 1.498(7)
P3 O8 1.596(9)
P3 O9 1.591(8)
O4 C4 1.37(2)
O5 C5 1.331(16)
O6 C6 1.365(15)
O7 C7 1.32(2)
O8 C8 1.380(18)
O9 C9 1.337(19)
C1p C2p 1.37(3)
C1p C5p 1.37(3)
C2p C3p 1.33(3)
C3p C4p 1.37(3)
C4p C5p 1.38(3)
Pt2 O10 2.201(11)
Pt2 O11 2.178(11)
Pt2 O12 2.181(11)
Pt2 C10 2.018
Pt2 C11 2.020
Pt2 C12 2.016
Co2 P4 2.167(6)
Co2 P5 2.177(6)
Co2 P6 2.164(6)
Co2 C6p 2.089
Co2 C7p 2.089
Co2 C8p 2.089
Co2 C9p 2.090
Co2 C10p 2.089
P4 O10 1.492(12)
P4 O13 1.619(15)
P4 O18 1.622(16)
P5 O12 1.505(12)
P5 O14 1.594(16)
P5 O15 1.649(17)
P6 O11 1.498(12)
P6 O16 1.615(17)
P6 O17 1.601(17)
O13 C13 1.441(18)
O16 C14 1.47(2)
O17 C15 1.49(2)
